data_7717146
loop_
_publ_author_name
'Mandal, Chhotan'
'Sarkar, Subham'
'Panda, Sourav'
'Mallick, Dibyendu'
'Mukherjee, Debabrata'

_publ_section_title
;
 Synthesis and reactivity of a heteroleptic magnesium hydride on a
 dearomatized picolyl-based NNN-chelator.
;
_journal_issue 42
_journal_name_full 'Dalton transactions (Cambridge, England : 2003)'
_journal_page_first 17343
_journal_page_last 17350
_journal_paper_doi 10.1039/d4dt02757d
_journal_volume 53
_journal_year 2024
_chemical_formula_moiety 'C40 H58 Mg2 N6'
_chemical_formula_sum 'C40 H58 Mg2 N6'
_chemical_formula_weight 671.557
_space_group_crystal_system orthorhombic
_space_group_IT_number 61
_space_group_name_Hall '-P 2ac 2ab'
_space_group_name_H-M_alt 'P b c a'
_symmetry_Int_Tables_number 61
_audit_creation_date 2024-09-04
_audit_creation_method
;
Olex2 1.5-dev
(compiled 2024.08.07 svn.r83e07e25 for OlexSys, GUI svn.r6697)
;
_audit_update_record
;
2024-09-24 deposited with the CCDC.	2024-10-03 downloaded from the CCDC.
;
_cell_angle_alpha 90
_cell_angle_beta 90
_cell_angle_gamma 90
_cell_formula_units_Z 4
_cell_length_a 14.1364(2)
_cell_length_b 15.1179(2)
_cell_length_c 18.5001(2)
_cell_measurement_reflns_used 21729
_cell_measurement_temperature 99.97(19)
_cell_measurement_theta_max 67.4400
_cell_measurement_theta_min 4.7650
_cell_volume 3953.71(9)
_computing_cell_refinement 'CrysAlisPro 1.171.41.115a (Rigaku OD, 2021)'
_computing_data_collection 'CrysAlisPro 1.171.41.115a (Rigaku OD, 2021)'
_computing_data_reduction 'CrysAlisPro 1.171.41.115a (Rigaku OD, 2021)'
_computing_molecular_graphics 'Olex2 1.5-dev (Dolomanov et al., 2009)'
_computing_publication_material 'Olex2 1.5-dev (Dolomanov et al., 2009)'
_computing_structure_refinement 'olex2.refine 1.5-dev (Bourhis et al., 2015)'
_computing_structure_solution 'SHELXT 2018/2 (Sheldrick, 2018)'
_diffrn_ambient_temperature 100.15
_diffrn_detector_area_resol_mean 10.0000
_diffrn_detector_type HyPix3000
_diffrn_measured_fraction_theta_full 1.0000
_diffrn_measured_fraction_theta_max 0.9953
_diffrn_measurement_details
;
List of Runs (angles in degrees, time in seconds):

  # Type    Start    End  Width  t~exp~   \w     \q     \k     \f   Frames
#--------------------------------------------------------------------------
  1  \w    -44.00  25.00   0.50    1.80    --  -40.58  39.00 156.00  138
  2  \w    -72.00  30.00   0.50    1.80    --  -40.58  89.00 -77.00  204
  3  \w    -78.00   3.00   0.50    1.80    --  -40.58 106.00  11.00  162
  4  \w   -106.00 -25.00   0.50    1.80    --  -40.58 -39.00   1.00  162
  5  \w     25.00 107.00   0.50    1.80    --   40.58  39.00 156.00  164
  6  \w     19.00  78.00   0.50    1.80    --   40.58-106.00 -87.00  118
  7  \w    -21.00  72.00   0.50    1.80    --   40.58 -89.00 167.00  186
  8  \w    -25.00  44.00   0.50    1.80    --   40.58 -39.00   1.00  138
  9  \w    -83.00 -14.00   0.50    7.20    --  -82.50 106.00  11.00  138
 10  \w   -148.00 -67.00   0.50    7.20    --  -82.50 -39.00   1.00  162
 11  \w   -151.00 -82.00   0.50    7.20    --  -82.50-106.00 -87.00  138
 12  \w    -44.00 -16.00   0.50    7.20    --  -82.50  39.00 156.00   56
 13  \w     28.00 108.00   0.50    7.20    --   96.35-106.00 -87.00  160
 14  \w    104.00 165.00   0.50    7.20    --   96.35 106.00  11.00  122
 15  \w    100.00 167.00   0.50    7.20    --   96.35  89.00 -77.00  134
 16  \w     81.00 162.00   0.50    7.20    --   96.35  39.00 156.00  162
 17  \w     26.00 106.00   0.50    7.20    --   96.35 -89.00 167.00  160
 18  \w    -24.00  35.00   0.50    1.80    --  -40.58  12.00 -60.00  118
 19  \w   -108.00 -17.00   0.50    1.80    --  -40.58 -64.00-150.00  182
 20  \w    -24.00  35.00   0.50    1.80    --  -40.58  12.00-120.00  118
 21  \w     28.00  68.00   0.50    7.20    --   96.35 -59.00  90.00   80
 22  \w     30.00  57.00   0.50    7.20    --   96.35 -50.00   0.00   54
 23  \w     30.00  57.00   0.50    7.20    --   96.35 -50.00  60.00   54
 24  \w     30.00  57.00   0.50    7.20    --   96.35 -50.00-180.00   54
 25  \w    105.00 170.00   0.50    7.20    --   96.35  96.00  30.00  130
 26  \w     30.00  57.00   0.50    7.20    --   96.35 -50.00 150.00   54
 27  \w     28.00  68.00   0.50    7.20    --   96.35 -59.00 -30.00   80
 28  \w     28.00  68.00   0.50    7.20    --   96.35 -59.00 -90.00   80
 29  \w     99.00 160.00   0.50    7.20    --   96.35 117.00 -30.00  122
 30  \w     28.00  68.00   0.50    7.20    --   96.35 -59.00-120.00   80
 31  \w     29.00  83.00   0.50    7.20    --   96.35 -68.00  60.00  108
 32  \w     30.00  57.00   0.50    7.20    --   96.35 -50.00 -60.00   54
 33  \w   -108.00 -17.00   0.50    1.80    --  -40.58 -64.00-180.00  182
 34  \w   -109.00 -14.00   0.50    1.80    --  -40.58 -77.00  90.00  190
 35  \w   -109.00 -14.00   0.50    1.80    --  -40.58 -77.00 -90.00  190
 36  \w   -109.00 -14.00   0.50    1.80    --  -40.58 -77.00 150.00  190
 37  \w   -108.00 -17.00   0.50    1.80    --  -40.58 -64.00 -30.00  182
 38  \w   -109.00 -14.00   0.50    1.80    --  -40.58 -77.00  30.00  190
 39  \w   -109.00 -14.00   0.50    1.80    --  -40.58 -77.00 -60.00  190
 40  \w    -25.00  43.00   0.50    1.80    --   40.58 -38.00 -60.00  136
 41  \w     41.00 100.00   0.50    1.80    --   40.58-138.00-180.00  118
 42  \w   -150.00 -58.00   0.50    7.20    --  -82.50 -68.00  60.00  184
 43  \w   -151.00 -61.00   0.50    7.20    --  -82.50 -59.00 -60.00  180
 44  \w     33.00 110.00   0.50    7.20    --   96.35-117.00  90.00  154
 45  \w     72.00 164.00   0.50    7.20    --   96.35  68.00-120.00  184
 46  \w     80.00 164.00   0.50    7.20    --   96.35  42.00-150.00  168
 47  \w     75.00 125.00   0.50    7.20    --   96.35  59.00  60.00  100
 48  \w     77.00 163.00   0.50    7.20    --   96.35  50.00  90.00  172
 49  \w     70.00 165.00   0.50    7.20    --   96.35  77.00 150.00  190
 50  \w     72.00 164.00   0.50    7.20    --   96.35  68.00 -90.00  184
 51  \w     72.00 164.00   0.50    7.20    --   96.35  68.00 -30.00  184
 52  \w     75.00 165.00   0.50    7.20    --   96.35  59.00 120.00  180
;
_diffrn_measurement_device 'four-circle diffractometer'
_diffrn_measurement_device_type 'XtaLAB Synergy, Dualflex, HyPix3000'
_diffrn_measurement_method '\w scans'
_diffrn_radiation_type 'Cu K\a'
_diffrn_radiation_wavelength 1.54184
_diffrn_reflns_av_R_equivalents 0.0340
_diffrn_reflns_av_unetI/netI 0.0167
_diffrn_reflns_Laue_measured_fraction_full 1.0000
_diffrn_reflns_Laue_measured_fraction_max 0.9953
_diffrn_reflns_limit_h_max 17
_diffrn_reflns_limit_h_min -16
_diffrn_reflns_limit_k_max 18
_diffrn_reflns_limit_k_min -17
_diffrn_reflns_limit_l_max 22
_diffrn_reflns_limit_l_min -22
_diffrn_reflns_number 47379
_diffrn_reflns_point_group_measured_fraction_full 1.0000
_diffrn_reflns_point_group_measured_fraction_max 0.9953
_diffrn_reflns_theta_full 67.6840
_diffrn_reflns_theta_max 68.24
_diffrn_reflns_theta_min 4.78
_exptl_absorpt_coefficient_mu 0.798
_exptl_absorpt_correction_T_max 1.00000
_exptl_absorpt_correction_T_min 0.90020
_exptl_absorpt_correction_type multi-scan
_exptl_absorpt_process_details
;
CrysAlisPro 1.171.41.115a (Rigaku Oxford Diffraction, 2021)
Empirical absorption correction using spherical harmonics,
implemented in SCALE3 ABSPACK scaling algorithm.
;
_exptl_crystal_colour 'clear reddish red'
_exptl_crystal_colour_lustre clear
_exptl_crystal_colour_modifier reddish
_exptl_crystal_colour_primary red
_exptl_crystal_density_diffrn 1.128
_exptl_crystal_description block
_exptl_crystal_F_000 1461.304
_exptl_crystal_preparation 'solvent diffusion'
_exptl_crystal_recrystallization_method 'block red crystal'
_exptl_crystal_size_max 0.24
_exptl_crystal_size_mid 0.22
_exptl_crystal_size_min 0.14
_refine_diff_density_max 0.2842
_refine_diff_density_min -0.1680
_refine_diff_density_rms 0.0418
_refine_ls_d_res_high 0.8301
_refine_ls_d_res_low 9.2500
_refine_ls_goodness_of_fit_ref 1.0804
_refine_ls_hydrogen_treatment mixed
_refine_ls_matrix_type full
_refine_ls_number_constraints 30
_refine_ls_number_parameters 331
_refine_ls_number_reflns 3601
_refine_ls_number_restraints 12
_refine_ls_restrained_S_all 1.0784
_refine_ls_R_factor_all 0.0383
_refine_ls_R_factor_gt 0.0341
_refine_ls_shift/su_max 0.0007
_refine_ls_shift/su_mean 0.0001
_refine_ls_structure_factor_coef Fsqd
_refine_ls_weighting_details 'w=1/[\s^2^(Fo^2^)+(0.0322P)^2^+2.0117P] where P=(Fo^2^+2Fc^2^)/3'
_refine_ls_weighting_scheme calc
_refine_ls_wR_factor_gt 0.0812
_refine_ls_wR_factor_ref 0.0834
_reflns_Friedel_coverage 0.0
_reflns_limit_h_max 16
_reflns_limit_h_min 0
_reflns_limit_k_max 18
_reflns_limit_k_min 0
_reflns_limit_l_max 22
_reflns_limit_l_min 0
_reflns_number_gt 3297
_reflns_number_total 3601
_reflns_threshold_expression I>=2u(I)
_cod_data_source_file d4dt02757d2.cif
_cod_data_source_block dmesdmg_autocm_1
_cod_depositor_comments 'Adding full bibliography for 7717142--7717146.cif.'
_cod_database_code 7717146
_olex2_refinement_description
;
1. Fixed Uiso
 At 1.2 times of:
  All C(H) groups, All C(H,H) groups
 At 1.5 times of:
  All C(H,H,H) groups
2. Restrained distances
 C20-H20a \\sim C20-H1
 with sigma of 0.02
 C20-H20b \\sim C20-H3
 with sigma of 0.02
 C20-H20c \\sim C20-H20d
 with sigma of 0.02
 C19-H19a \\sim C19-H4
 with sigma of 0.02
 C19-H19b \\sim C19-H5
 with sigma of 0.02
 C19-H19c \\sim C19-H19d
 with sigma of 0.02
3. Others
 Sof(H1)=Sof(H3)=Sof(H20d)=1-FVAR(1)
 Sof(H20a)=Sof(H20b)=Sof(H20c)=FVAR(1)
 Sof(H4)=Sof(H5)=Sof(H19d)=1-FVAR(2)
 Sof(H19a)=Sof(H19b)=Sof(H19c)=FVAR(2)
;
_olex2_refine_details
;
Refinement using NoSpherA2, an implementation of
NOn-SPHERical Atom-form-factors in Olex2.
Please cite:
F. Kleemiss et al. Chem. Sci. DOI 10.1039/D0SC05526C - 2021
NoSpherA2 implementation of HAR makes use of
tailor-made aspherical atomic form factors calculated
on-the-fly from a Hirshfeld-partitioned electron density (ED) - not from
spherical-atom form factors.

The ED is calculated from a gaussian basis set single determinant SCF
wavefunction - either Hartree-Fock or DFT using selected funtionals
- for a fragment of the crystal.
This fragment can be embedded in an electrostatic crystal field by employing cluster charges
or modelled using implicit solvation models, depending on the software used.
The following options were used:
   SOFTWARE:       ORCA 6.0
   PARTITIONING:   NoSpherA2
   INT ACCURACY:   Normal
   METHOD:         R2SCAN
   BASIS SET:      def2-TZVP
   CHARGE:         0
   MULTIPLICITY:   1
   DATE:           2024-09-04_09-56-47
;
_olex2_submission_special_instructions 'No special instructions were received'
_oxdiff_exptl_absorpt_empirical_details
;
Empirical correction (ABSPACK) includes:
- Absorption correction using spherical harmonics
- Frame scaling
;

loop_
_space_group_symop_id
_space_group_symop_operation_xyz
1 x,y,z
2 x+1/2,-y+1/2,-z
3 -x,y+1/2,-z+1/2
4 -x+1/2,-y,z+1/2
5 -x,-y,-z
6 -x-1/2,y-1/2,z
7 x,-y-1/2,z-1/2
8 x-1/2,y,-z-1/2

loop_
_atom_site_label
_atom_site_type_symbol
_atom_site_fract_x
_atom_site_fract_y
_atom_site_fract_z
_atom_site_U_iso_or_equiv
_atom_site_adp_type
_atom_site_occupancy
_atom_site_refinement_flags_posn
_atom_site_refinement_flags_occupancy
_atom_site_disorder_group
Mg1 Mg 0.40476(3) 0.53388(3) 0.49033(2) 0.01676(12) Uani 1.000000 . . .
N1 N 0.28614(8) 0.57066(7) 0.55142(6) 0.0194(2) Uani 1.000000 . . .
N2 N 0.36466(8) 0.65161(7) 0.42807(6) 0.0217(3) Uani 1.000000 . . .
N3 N 0.34353(8) 0.46781(8) 0.39389(6) 0.0237(3) Uani 1.000000 . . .
C13 C 0.31244(9) 0.39401(9) 0.66472(7) 0.0219(3) Uani 1.000000 . . .
C1 C 0.22971(9) 0.62544(9) 0.50775(7) 0.0210(3) Uani 1.000000 . . .
C12 C 0.31042(9) 0.48686(9) 0.66360(7) 0.0189(3) Uani 1.000000 . . .
C11 C 0.24714(9) 0.53649(9) 0.61283(7) 0.0206(3) Uani 1.000000 . . .
C14 C 0.36688(10) 0.35076(10) 0.71703(7) 0.0251(3) Uani 1.000000 . . .
H14 H 0.3682(11) 0.2791(11) 0.7163(8) 0.0301(4) Uiso 1.000000 R . .
C15 C 0.41946(9) 0.39712(10) 0.76831(7) 0.0238(3) Uani 1.000000 . . .
C17 C 0.36302(9) 0.53475(9) 0.71487(7) 0.0204(3) Uani 1.000000 . . .
C16 C 0.41680(9) 0.48920(10) 0.76611(7) 0.0235(3) Uani 1.000000 . . .
H16 H 0.4556(11) 0.5270(10) 0.8053(8) 0.0282(4) Uiso 1.000000 R . .
C2 C 0.26694(9) 0.66596(9) 0.44796(7) 0.0230(3) Uani 1.000000 . . .
H2 H 0.2231(11) 0.7075(10) 0.4122(8) 0.0276(4) Uiso 1.000000 R . .
C8 C 0.13108(10) 0.63741(10) 0.52596(8) 0.0272(3) Uani 1.000000 . . .
H8 H 0.0867(11) 0.6800(11) 0.4900(9) 0.0327(4) Uiso 1.000000 R . .
C18 C 0.36027(11) 0.63447(10) 0.71617(8) 0.0290(3) Uani 1.000000 . . .
H18a H 0.3786(12) 0.6611(12) 0.6643(10) 0.0434(5) Uiso 1.000000 R . .
H18b H 0.2892(13) 0.6608(12) 0.7259(9) 0.0434(5) Uiso 1.000000 R . .
H18c H 0.4105(13) 0.6627(12) 0.7546(10) 0.0434(5) Uiso 1.000000 R . .
C4 C 0.37369(10) 0.62106(11) 0.35256(8) 0.0285(3) Uani 1.000000 . . .
H4a H 0.3487(11) 0.6741(11) 0.3171(9) 0.0342(4) Uiso 1.000000 R . .
H4b H 0.4492(12) 0.6097(11) 0.3423(8) 0.0342(4) Uiso 1.000000 R . .
C5 C 0.31707(11) 0.53777(11) 0.34143(7) 0.0284(3) Uani 1.000000 . . .
H5a H 0.3232(12) 0.5134(11) 0.2857(9) 0.0340(4) Uiso 1.000000 R . .
H5b H 0.2401(12) 0.5539(11) 0.3520(9) 0.0340(4) Uiso 1.000000 R . .
C10 C 0.15440(10) 0.54866(11) 0.63250(8) 0.0295(3) Uani 1.000000 . . .
H10 H 0.1298(12) 0.5203(11) 0.6825(9) 0.0354(4) Uiso 1.000000 R . .
C20 C 0.47811(12) 0.34951(12) 0.82397(9) 0.0339(4) Uani 1.000000 D . .
H20a H 0.438(2) 0.295(2) 0.846(2) 0.0508(6) Uiso 0.59(3) DR P 1
H20b H 0.545(2) 0.326(3) 0.8028(19) 0.0508(6) Uiso 0.59(3) DR P 1
H20c H 0.501(3) 0.392(2) 0.8679(18) 0.0508(6) Uiso 0.59(3) DR P 1
C9 C 0.09435(10) 0.59881(11) 0.58613(8) 0.0327(4) Uani 1.000000 . . .
H9 H 0.0198(12) 0.6073(11) 0.5994(9) 0.0393(4) Uiso 1.000000 R . .
C19 C 0.25875(12) 0.34017(11) 0.60999(9) 0.0328(4) Uani 1.000000 D . .
H19a H 0.200(2) 0.375(2) 0.5859(18) 0.0493(5) Uiso 0.66(3) DR P 1
H19b H 0.306(2) 0.322(2) 0.5631(15) 0.0493(5) Uiso 0.66(3) DR P 1
H19c H 0.231(3) 0.2816(19) 0.6328(16) 0.0493(5) Uiso 0.66(3) DR P 1
C3 C 0.42284(11) 0.73095(10) 0.43913(10) 0.0337(4) Uani 1.000000 . . .
H3a H 0.4082(13) 0.7479(14) 0.4983(11) 0.0505(5) Uiso 1.000000 R . .
H3b H 0.5001(13) 0.7102(12) 0.4247(10) 0.0505(5) Uiso 1.000000 R . .
H3c H 0.3957(13) 0.7877(13) 0.4031(10) 0.0505(5) Uiso 1.000000 R . .
C7 C 0.26067(12) 0.41356(12) 0.41186(9) 0.0362(4) Uani 1.000000 . . .
H7a H 0.2843(14) 0.3599(14) 0.4477(11) 0.0543(6) Uiso 1.000000 R . .
H7b H 0.2053(15) 0.4603(14) 0.4377(11) 0.0543(6) Uiso 1.000000 R . .
H7c H 0.2324(14) 0.3830(13) 0.3621(10) 0.0543(6) Uiso 1.000000 R . .
C6 C 0.41789(12) 0.41075(11) 0.36300(9) 0.0349(4) Uani 1.000000 . . .
H6a H 0.4794(14) 0.4500(13) 0.3495(10) 0.0524(6) Uiso 1.000000 R . .
H6b H 0.4417(14) 0.3589(13) 0.4026(11) 0.0524(6) Uiso 1.000000 R . .
H6c H 0.3895(13) 0.3764(13) 0.3138(11) 0.0524(6) Uiso 1.000000 R . .
H H 0.4672(12) 0.4271(12) 0.5291(9) 0.029(5) Uiso 1.000000 . . .
H1 H 0.450(4) 0.364(4) 0.8760(19) 0.051(15) Uiso 0.41(3) D P 2
H3 H 0.483(3) 0.280(2) 0.812(2) 0.035(12) Uiso 0.41(3) D P 2
H20d H 0.548(2) 0.373(4) 0.824(3) 0.047(14) Uiso 0.41(3) D P 2
H4 H 0.248(7) 0.366(6) 0.557(3) 0.10(3) Uiso 0.34(3) DR P 2
H5 H 0.287(4) 0.273(2) 0.615(3) 0.031(15) Uiso 0.34(3) DR P 2
H19d H 0.190(3) 0.328(4) 0.635(3) 0.040(16) Uiso 0.34(3) DR P 2

loop_
_atom_site_aniso_label
_atom_site_aniso_U_11
_atom_site_aniso_U_22
_atom_site_aniso_U_33
_atom_site_aniso_U_12
_atom_site_aniso_U_13
_atom_site_aniso_U_23
Mg1 0.0137(2) 0.0206(2) 0.0161(2) 0.00152(17) 0.00020(16) 0.00107(17)
N1 0.0167(5) 0.0241(6) 0.0173(5) 0.0032(5) 0.0011(4) 0.0021(4)
N2 0.0189(5) 0.0221(6) 0.0241(6) 0.0003(5) 0.0013(5) 0.0049(5)
N3 0.0244(6) 0.0282(6) 0.0186(5) -0.0045(5) 0.0007(5) -0.0027(5)
C13 0.0207(6) 0.0243(7) 0.0208(6) 0.0003(5) 0.0011(5) 0.0019(5)
C1 0.0169(6) 0.0250(7) 0.0211(6) 0.0032(5) 0.0014(5) 0.0013(5)
C12 0.0166(6) 0.0238(7) 0.0164(6) 0.0015(5) 0.0019(5) 0.0024(5)
C11 0.0151(6) 0.0298(7) 0.0168(6) 0.0027(6) 0.0018(5) 0.0035(5)
C14 0.0243(7) 0.0248(8) 0.0261(7) 0.0021(6) 0.0025(6) 0.0045(6)
C15 0.0208(7) 0.0293(8) 0.0214(7) 0.0039(6) 0.0011(5) 0.0068(6)
C17 0.0181(6) 0.0241(7) 0.0190(6) 0.0013(5) -0.0009(5) 0.0022(5)
C16 0.0205(7) 0.0293(8) 0.0206(7) 0.0009(6) -0.0027(5) 0.0028(6)
C2 0.0199(7) 0.0258(7) 0.0234(7) 0.0027(6) 0.0006(5) 0.0054(6)
C8 0.0191(7) 0.0378(8) 0.0248(7) 0.0081(6) 0.0032(6) 0.0062(6)
C18 0.0322(8) 0.0247(8) 0.0300(8) 0.0015(7) -0.0030(7) 0.0002(6)
C4 0.0254(7) 0.0367(9) 0.0235(7) 0.0013(7) 0.0022(6) 0.0099(6)
C5 0.0292(8) 0.0375(8) 0.0184(7) 0.0029(7) -0.0028(6) -0.0014(6)
C10 0.0180(7) 0.0471(9) 0.0233(7) 0.0081(6) 0.0057(6) 0.0107(7)
C20 0.0285(8) 0.0418(10) 0.0313(8) 0.0074(7) -0.0022(7) 0.0133(7)
C9 0.0183(7) 0.0523(10) 0.0276(7) 0.0110(7) 0.0066(6) 0.0110(7)
C19 0.0376(9) 0.0298(9) 0.0311(8) -0.0044(7) -0.0050(7) -0.0015(7)
C3 0.0262(8) 0.0250(8) 0.0499(10) -0.0032(6) -0.0025(7) 0.0067(7)
C7 0.0380(9) 0.0413(10) 0.0292(8) -0.0164(8) -0.0021(7) -0.0017(7)
C6 0.0405(9) 0.0349(9) 0.0293(8) 0.0075(7) 0.0033(7) -0.0066(7)

loop_
_atom_type_symbol
_atom_type_scat_dispersion_real
_atom_type_scat_dispersion_imag
_atom_type_scat_source
_atom_type_scat_dispersion_source
C 0.01788 0.00908 'NoSpherA2: Chem.Sci. 2021, DOI:10.1039/D0SC05526C' 'Brennan, Cowan, Rev. Sci. Instrum., 1992, 63, 850'
H 0.00000 0.00000 'NoSpherA2: Chem.Sci. 2021, DOI:10.1039/D0SC05526C' 'Brennan, Cowan, Rev. Sci. Instrum., 1992, 63, 850'
Mg 0.17276 0.17757 'NoSpherA2: Chem.Sci. 2021, DOI:10.1039/D0SC05526C' 'Brennan, Cowan, Rev. Sci. Instrum., 1992, 63, 850'
N 0.03110 0.01806 'NoSpherA2: Chem.Sci. 2021, DOI:10.1039/D0SC05526C' 'Brennan, Cowan, Rev. Sci. Instrum., 1992, 63, 850'

loop_
_exptl_crystal_face_index_h
_exptl_crystal_face_index_k
_exptl_crystal_face_index_l
_exptl_crystal_face_perp_dist
-2 9 -4 0.1729
3 -2 -11 0.1146
2 -9 4 0.0507
-2 -2 11 0.0598
-4 3 10 0.0916
8 2 6 0.0362
1 8 6 0.1173
6 7 -4 0.1247
-8 -3 5 0.0758
-6 -3 -8 0.0773
-8 4 -4 0.1570
4 -9 -3 0.0419

loop_
_geom_angle_atom_site_label_1
_geom_angle_atom_site_label_2
_geom_angle_atom_site_label_3
_geom_angle
_geom_angle_site_symmetry_1
_geom_angle_site_symmetry_3
_geom_angle_publ_flag
N2 Mg1 N1 82.02(4) . . ?
N3 Mg1 N1 103.92(5) . . ?
N3 Mg1 N2 80.93(5) . . ?
H Mg1 N1 140.1(5) 5_666 . ?
H Mg1 N1 112.2(5) . . ?
H Mg1 N2 84.1(5) 5_666 . ?
H Mg1 N2 165.7(5) . . ?
H Mg1 N3 95.7(5) . . ?
H Mg1 N3 110.6(5) 5_666 . ?
C1 N1 Mg1 107.48(8) . . ?
C11 N1 Mg1 132.17(9) . . ?
C11 N1 C1 118.20(11) . . ?
C2 N2 Mg1 103.59(8) . . ?
C4 N2 Mg1 102.74(8) . . ?
C4 N2 C2 111.73(11) . . ?
C3 N2 Mg1 116.40(9) . . ?
C3 N2 C2 112.15(11) . . ?
C3 N2 C4 109.79(12) . . ?
C5 N3 Mg1 107.66(9) . . ?
C7 N3 Mg1 112.35(9) . . ?
C7 N3 C5 110.20(12) . . ?
C6 N3 Mg1 107.25(9) . . ?
C6 N3 C5 110.08(11) . . ?
C6 N3 C7 109.24(13) . . ?
C14 C13 C12 119.26(13) . . ?
C19 C13 C12 121.38(13) . . ?
C19 C13 C14 119.35(13) . . ?
C2 C1 N1 120.65(12) . . ?
C8 C1 N1 119.16(12) . . ?
C8 C1 C2 120.18(12) . . ?
C11 C12 C13 121.46(12) . . ?
C17 C12 C13 119.61(12) . . ?
C17 C12 C11 118.74(12) . . ?
C12 C11 N1 118.06(11) . . ?
C10 C11 N1 123.76(12) . . ?
C10 C11 C12 118.10(12) . . ?
H14 C14 C13 117.9(8) . . ?
C15 C14 C13 121.94(13) . . ?
C15 C14 H14 120.1(8) . . ?
C16 C15 C14 117.91(12) . . ?
C20 C15 C14 121.25(14) . . ?
C20 C15 C16 120.84(14) . . ?
C16 C17 C12 119.46(13) . . ?
C18 C17 C12 120.79(12) . . ?
C18 C17 C16 119.73(13) . . ?
C17 C16 C15 121.82(13) . . ?
H16 C16 C15 119.9(8) . . ?
H16 C16 C17 118.3(8) . . ?
C1 C2 N2 120.36(12) . . ?
H2 C2 N2 118.0(8) . . ?
H2 C2 C1 121.6(8) . . ?
H8 C8 C1 118.3(8) . . ?
C9 C8 C1 120.34(13) . . ?
C9 C8 H8 121.3(8) . . ?
H18a C18 C17 110.7(10) . . ?
H18b C18 C17 112.9(9) . . ?
H18b C18 H18a 103.5(13) . . ?
H18c C18 C17 112.6(9) . . ?
H18c C18 H18a 106.2(13) . . ?
H18c C18 H18b 110.3(13) . . ?
H4a C4 N2 108.1(8) . . ?
H4b C4 N2 107.2(8) . . ?
H4b C4 H4a 109.0(12) . . ?
C5 C4 N2 110.16(11) . . ?
C5 C4 H4a 111.1(8) . . ?
C5 C4 H4b 111.2(9) . . ?
C4 C5 N3 111.88(12) . . ?
H5a C5 N3 110.8(9) . . ?
H5a C5 C4 111.6(9) . . ?
H5b C5 N3 106.4(8) . . ?
H5b C5 C4 107.9(8) . . ?
H5b C5 H5a 108.0(12) . . ?
H10 C10 C11 118.8(9) . . ?
C9 C10 C11 118.72(13) . . ?
C9 C10 H10 122.4(9) . . ?
H20a C20 C15 109.4(18) . . ?
H20b C20 C15 112.9(18) . . ?
H20b C20 H20a 110(3) . . ?
H20c C20 C15 113.1(18) . . ?
H20c C20 H20a 109(3) . . ?
H20c C20 H20b 102(3) . . ?
H1 C20 C15 108(3) . . ?
H1 C20 H20a 68(3) . . ?
H1 C20 H20b 136(3) . . ?
H1 C20 H20c 47(3) . . ?
H3 C20 C15 111(2) . . ?
H3 C20 H20a 50(2) . . ?
H3 C20 H20b 64(3) . . ?
H3 C20 H20c 136(3) . . ?
H3 C20 H1 114(3) . . ?
H20d C20 C15 111(3) . . ?
H20d C20 H20a 139(3) . . ?
H20d C20 H20b 44(3) . . ?
H20d C20 H20c 62(3) . . ?
H20d C20 H1 107(4) . . ?
H20d C20 H3 106(3) . . ?
C10 C9 C8 119.58(13) . . ?
H9 C9 C8 120.2(9) . . ?
H9 C9 C10 120.2(9) . . ?
H19a C19 C13 113.6(16) . . ?
H19b C19 C13 110.6(15) . . ?
H19b C19 H19a 105(2) . . ?
H19c C19 C13 111.9(16) . . ?
H19c C19 H19a 107(2) . . ?
H19c C19 H19b 109(2) . . ?
H4 C19 C13 120(5) . . ?
H4 C19 H19a 48(5) . . ?
H4 C19 H19b 58(5) . . ?
H4 C19 H19c 128(5) . . ?
H5 C19 C13 105(3) . . ?
H5 C19 H19a 140(3) . . ?
H5 C19 H19b 68(3) . . ?
H5 C19 H19c 48(3) . . ?
H5 C19 H4 118(5) . . ?
H19d C19 C13 105(3) . . ?
H19d C19 H19a 65(3) . . ?
H19d C19 H19b 144(3) . . ?
H19d C19 H19c 50(3) . . ?
H19d C19 H4 109(5) . . ?
H19d C19 H5 98(4) . . ?
H3a C3 N2 102.4(10) . . ?
H3b C3 N2 105.8(9) . . ?
H3b C3 H3a 116.6(14) . . ?
H3c C3 N2 109.9(10) . . ?
H3c C3 H3a 109.2(14) . . ?
H3c C3 H3b 112.3(13) . . ?
H7a C7 N3 107.9(11) . . ?
H7b C7 N3 107.0(10) . . ?
H7b C7 H7a 114.0(14) . . ?
H7c C7 N3 109.5(10) . . ?
H7c C7 H7a 107.7(14) . . ?
H7c C7 H7b 110.8(14) . . ?
H6a C6 N3 110.0(10) . . ?
H6b C6 N3 111.6(10) . . ?
H6b C6 H6a 107.0(14) . . ?
H6c C6 N3 109.3(10) . . ?
H6c C6 H6a 110.8(14) . . ?
H6c C6 H6b 108.2(14) . . ?

loop_
_geom_bond_atom_site_label_1
_geom_bond_atom_site_label_2
_geom_bond_distance
_geom_bond_site_symmetry_2
_geom_bond_publ_flag
Mg1 N1 2.0971(12) . ?
Mg1 N2 2.1945(12) . ?
Mg1 N3 2.2205(12) . ?
Mg1 H 1.938(18) 5_666 y
Mg1 H 1.974(17) . y
N1 C1 1.4052(17) . ?
N1 C11 1.3644(16) . ?
N2 C2 1.4459(16) . ?
N2 C4 1.4769(18) . ?
N2 C3 1.4688(18) . ?
N3 C5 1.4832(19) . ?
N3 C7 1.4681(19) . ?
N3 C6 1.4750(19) . ?
C13 C12 1.4041(19) . ?
C13 C14 1.3988(19) . ?
C13 C19 1.505(2) . ?
C1 C2 1.3696(19) . ?
C1 C8 1.4459(18) . ?
C12 C11 1.4984(18) . ?
C12 C17 1.4059(19) . ?
C11 C10 1.3729(19) . ?
C14 H14 1.083(16) . y
C14 C15 1.394(2) . ?
C15 C16 1.393(2) . ?
C15 C20 1.5053(19) . ?
C17 C16 1.3966(18) . ?
C17 C18 1.508(2) . ?
C16 H16 1.074(15) . y
C2 H2 1.102(15) . y
C8 H8 1.118(17) . y
C8 C9 1.360(2) . ?
C18 H18a 1.073(18) . y
C18 H18b 1.096(18) . y
C18 H18c 1.092(18) . y
C4 H4a 1.095(16) . y
C4 H4b 1.098(16) . y
C4 C5 1.506(2) . ?
C5 H5a 1.098(16) . y
C5 H5b 1.132(17) . y
C10 H10 1.077(17) . y
C10 C9 1.425(2) . ?
C20 H20a 1.08(3) . y
C20 H20b 1.08(3) . y
C20 H20c 1.08(3) . y
C20 H1 1.07(3) . y
C20 H3 1.07(3) . y
C20 H20d 1.05(3) . y
C9 H9 1.089(17) . y
C19 H19a 1.08(2) . y
C19 H19b 1.13(2) . y
C19 H19c 1.06(2) . y
C19 H4 1.07(4) . y
C19 H5 1.10(3) . y
C19 H19d 1.09(3) . y
C3 H3a 1.14(2) . y
C3 H3b 1.167(19) . y
C3 H3c 1.15(2) . y
C7 H7a 1.10(2) . y
C7 H7b 1.16(2) . y
C7 H7c 1.105(19) . y
C6 H6a 1.08(2) . y
C6 H6b 1.13(2) . y
C6 H6c 1.12(2) . y

loop_
_geom_torsion_atom_site_label_1
_geom_torsion_atom_site_label_2
_geom_torsion_atom_site_label_3
_geom_torsion_atom_site_label_4
_geom_torsion
_geom_torsion_site_symmetry_1
_geom_torsion_site_symmetry_2
_geom_torsion_site_symmetry_3
_geom_torsion_site_symmetry_4
_geom_torsion_publ_flag
Mg1 N1 C1 C2 -18.78(10) . . . . ?
Mg1 N1 C1 C8 160.16(9) . . . . ?
Mg1 N1 C11 C12 25.96(13) . . . . ?
Mg1 N1 C11 C10 -157.38(13) . . . . ?
Mg1 N2 C2 C1 16.00(10) . . . . ?
Mg1 N2 C4 C5 53.46(9) . . . . ?
Mg1 N3 C5 C4 24.28(9) . . . . ?
N1 C1 C2 N2 1.18(15) . . . . ?
N1 C1 C8 C9 2.46(16) . . . . ?
N1 C11 C12 C13 -100.50(13) . . . . ?
N1 C11 C12 C17 84.58(13) . . . . ?
N1 C11 C10 C9 0.83(17) . . . . ?
N2 C2 C1 C8 -177.75(13) . . . . ?
N2 C4 C5 N3 -54.76(12) . . . . ?
C13 C12 C11 C10 82.65(15) . . . . ?
C13 C12 C17 C16 0.19(14) . . . . ?
C13 C12 C17 C18 -178.45(12) . . . . ?
C13 C14 C15 C16 -0.22(16) . . . . ?
C13 C14 C15 C20 -179.66(13) . . . . ?
C1 C8 C9 C10 1.98(18) . . . . ?
C12 C11 C10 C9 177.49(14) . . . . ?
C12 C17 C16 C15 -0.44(15) . . . . ?
C11 C10 C9 C8 -3.66(18) . . . . ?
C14 C15 C16 C17 0.45(15) . . . . ?
C15 C16 C17 C18 178.21(13) . . . . ?

loop_
_restr_equal_distance_atom_site_label_1
_restr_equal_distance_atom_site_label_2
_restr_equal_distance_site_symmetry_2
_restr_equal_distance_class_id
C20 H20a 1 1
C20 H20b 1 2
C20 H20c 1 3
C20 H1 1 1
C20 H3 1 2
C20 H20d 1 3
C19 H19a 1 4
C19 H19b 1 5
C19 H19c 1 6
C19 H4 1 4
C19 H5 1 5
C19 H19d 1 6

loop_
_restr_equal_distance_class_class_id
_restr_equal_distance_class_target_weight_param
_restr_equal_distance_class_average
_restr_equal_distance_class_esd
_restr_equal_distance_class_diff_max
1 0.0200 1.0721 0.0067 0.0067
2 0.0200 1.0798 0.0051 0.0051
3 0.0200 1.0680 0.0162 0.0162
4 0.0200 1.0743 0.0060 0.0060
5 0.0200 1.1158 0.0154 0.0154
6 0.0200 1.0745 0.0177 0.0177
